data_7026034
loop_
_publ_author_name
'Xiong, Yun'
'Yao, Shenglai'
'Driess, Matthias'

_publ_section_title
;
 Coordination of a Si[double bond, length as m-dash]O subunit to metals:
 complexes of donor-stabilized silanone featuring a terminal Si[double
 bond, length as m-dash]O\\rightarrow M coordination (M = Zn, Al).
;
_journal_issue 39
_journal_name_full 'Dalton transactions (Cambridge, England : 2003)'
_journal_page_first 9282
_journal_page_last 9287
_journal_paper_doi 10.1039/c0dt00148a
_journal_volume 39
_journal_year 2010
_chemical_formula_sum 'C73 H106 N6 O7 Si2 Zn'
_chemical_formula_weight 1301.19
_chemical_name_systematic
;
?
;
_space_group_IT_number 2
_symmetry_cell_setting triclinic
_symmetry_space_group_name_Hall '-P 1'
_symmetry_space_group_name_H-M 'P -1'
_atom_sites_solution_hydrogens geom
_atom_sites_solution_primary direct
_atom_sites_solution_secondary difmap
_audit_creation_method
;
CrysAlis RED, Oxford Diffraction Ltd.,
Version 1.171.31.8 (release 12-01-2007 CrysAlis171 .NET)
(compiled Jan 12 2007,17:49:11)
;
_cell_angle_alpha 104.044(2)
_cell_angle_beta 95.106(2)
_cell_angle_gamma 101.459(2)
_cell_formula_units_Z 2
_cell_length_a 12.5933(3)
_cell_length_b 13.2139(4)
_cell_length_c 23.3919(6)
_cell_measurement_reflns_used 14569
_cell_measurement_temperature 150(2)
_cell_measurement_theta_max 32.3981
_cell_measurement_theta_min 2.9725
_cell_volume 3662.20(18)
_computing_cell_refinement
;
CrysAlis RED, Oxford Diffraction Ltd.,
Version 1.171.31.8 (release 12-01-2007 CrysAlis171 .NET)
(compiled Jan 12 2007,17:49:11)
;
_computing_data_collection
;
CrysAlis CCD, Oxford Diffraction Ltd.,
Version 1.171.31.8 (release 12-01-2007 CrysAlis171 .NET)
(compiled Jan 12 2007,17:49:11)
;
_computing_data_reduction
;
CrysAlis RED, Oxford Diffraction Ltd.,
Version 1.171.31.8 (release 12-01-2007 CrysAlis171 .NET)
(compiled Jan 12 2007,17:49:11)
;
_computing_publication_material 'SHELXL-97 (Sheldrick, 1997)'
_computing_structure_refinement 'SHELXL-97 (Sheldrick, 1997)'
_computing_structure_solution 'SHELXS-97 (Sheldrick, 1990)'
_diffrn_ambient_temperature 150(2)
_diffrn_measured_fraction_theta_full 0.996
_diffrn_measured_fraction_theta_max 0.996
_diffrn_measurement_device_type 'Oxford Diffraction Xcalibur S Sapphire'
_diffrn_measurement_method \w
_diffrn_radiation_monochromator graphite
_diffrn_radiation_source 'Enhance (Mo) X-ray Source'
_diffrn_radiation_type MoK\a
_diffrn_radiation_wavelength 0.71073
_diffrn_reflns_av_R_equivalents 0.0496
_diffrn_reflns_av_sigmaI/netI 0.0619
_diffrn_reflns_limit_h_max 14
_diffrn_reflns_limit_h_min -14
_diffrn_reflns_limit_k_max 15
_diffrn_reflns_limit_k_min -15
_diffrn_reflns_limit_l_max 27
_diffrn_reflns_limit_l_min -27
_diffrn_reflns_number 34027
_diffrn_reflns_theta_full 25.00
_diffrn_reflns_theta_max 25.00
_diffrn_reflns_theta_min 2.98
_exptl_absorpt_coefficient_mu 0.422
_exptl_absorpt_correction_T_max 0.9710
_exptl_absorpt_correction_T_min 0.8767
_exptl_absorpt_correction_type multi-scan
_exptl_absorpt_process_details
;
CrysAlis RED, Oxford Diffraction Ltd.,
Version 1.171.32.5 (release 08-05-2007 CrysAlis171 .NET)
(compiled May 8 2007,13:10:02)
Empirical absorption correction using spherical harmonics,
implemented in SCALE3 ABSPACK scaling algorithm.
;
_exptl_crystal_colour yellow
_exptl_crystal_density_diffrn 1.180
_exptl_crystal_density_method 'not measured'
_exptl_crystal_description prism
_exptl_crystal_F_000 1400
_exptl_crystal_size_max 0.32
_exptl_crystal_size_mid 0.09
_exptl_crystal_size_min 0.07
_refine_diff_density_max 1.506
_refine_diff_density_min -0.541
_refine_diff_density_rms 0.064
_refine_ls_extinction_method none
_refine_ls_goodness_of_fit_ref 1.061
_refine_ls_hydrogen_treatment constr
_refine_ls_matrix_type full
_refine_ls_number_parameters 826
_refine_ls_number_reflns 12847
_refine_ls_number_restraints 0
_refine_ls_restrained_S_all 1.061
_refine_ls_R_factor_all 0.0877
_refine_ls_R_factor_gt 0.0604
_refine_ls_shift/su_max 0.000
_refine_ls_shift/su_mean 0.000
_refine_ls_structure_factor_coef Fsqd
_refine_ls_weighting_details 'calc w=1/[\s^2^(Fo^2^)+(0.0626P)^2^+3.3747P] where P=(Fo^2^+2Fc^2^)/3'
_refine_ls_weighting_scheme calc
_refine_ls_wR_factor_gt 0.1318
_refine_ls_wR_factor_ref 0.1435
_reflns_number_gt 9629
_reflns_number_total 12847
_reflns_threshold_expression >2sigma(I)
_cod_data_source_file c0dt00148a.txt
_cod_data_source_block 3
_cod_original_cell_volume 3662.20(17)
_cod_original_sg_symbol_H-M p-1
_cod_database_code 7026034

loop_
_symmetry_equiv_pos_as_xyz
'x, y, z'
'-x, -y, -z'

loop_
_atom_site_label
_atom_site_type_symbol
_atom_site_fract_x
_atom_site_fract_y
_atom_site_fract_z
_atom_site_U_iso_or_equiv
_atom_site_adp_type
_atom_site_occupancy
_atom_site_symmetry_multiplicity
_atom_site_calc_flag
_atom_site_refinement_flags
Zn1 Zn 0.12286(3) 0.01372(3) 0.249866(16) 0.02374(12) Uani 1 1 d .
Si1 Si 0.16776(7) 0.24774(7) 0.33321(4) 0.0218(2) Uani 1 1 d .
O1 O 0.14133(17) 0.12391(18) 0.32149(9) 0.0253(5) Uani 1 1 d .
N1 N 0.0597(2) 0.3086(2) 0.34629(11) 0.0241(6) Uani 1 1 d .
C1 C -0.0093(3) 0.4644(3) 0.38989(19) 0.0504(12) Uani 1 1 d .
H1A H -0.0820 0.4271 0.3726 0.060 Uiso 1 1 calc R
H1B H 0.0046 0.5363 0.4135 0.060 Uiso 1 1 calc R
Si2 Si 0.18078(7) -0.21329(7) 0.22573(4) 0.0213(2) Uani 1 1 d .
O2 O 0.21293(17) 0.28546(18) 0.27241(9) 0.0258(5) Uani 1 1 d .
N2 N 0.2688(2) 0.3210(2) 0.39116(12) 0.0265(6) Uani 1 1 d .
C2 C 0.0737(3) 0.4154(3) 0.38085(15) 0.0309(8) Uani 1 1 d .
O3 O 0.22707(18) 0.13155(19) 0.20898(10) 0.0281(5) Uani 1 1 d .
N3 N 0.1598(2) -0.3051(2) 0.15676(11) 0.0222(6) Uani 1 1 d .
C3 C 0.1854(3) 0.4727(3) 0.40640(15) 0.0296(8) Uani 1 1 d .
H3 H 0.1969 0.5483 0.4207 0.036 Uiso 1 1 calc R
O4 O 0.20385(16) -0.09364(18) 0.22571(9) 0.0247(5) Uani 1 1 d .
N4 N 0.2798(2) -0.2509(2) 0.26667(11) 0.0242(6) Uani 1 1 d .
C4 C 0.2742(3) 0.4322(3) 0.41227(15) 0.0278(8) Uani 1 1 d .
O5 O 0.06349(17) -0.25257(18) 0.25433(10) 0.0270(5) Uani 1 1 d .
N5 N 0.0023(2) -0.0007(2) 0.18185(12) 0.0255(6) Uani 1 1 d .
C5 C 0.3839(3) 0.5035(3) 0.4390(2) 0.0463(11) Uani 1 1 d .
H5A H 0.3768 0.5780 0.4514 0.069 Uiso 1 1 calc R
H5B H 0.4343 0.4969 0.4095 0.069 Uiso 1 1 calc R
H5C H 0.4124 0.4826 0.4737 0.069 Uiso 1 1 calc R
O6 O 0.00150(18) -0.1032(2) 0.28262(10) 0.0304(6) Uani 1 1 d .
N6 N -0.2427(2) -0.0765(3) 0.03504(13) 0.0377(8) Uani 1 1 d .
C6 C -0.0506(2) 0.2529(3) 0.31786(14) 0.0255(7) Uani 1 1 d .
O7 O 0.4887(3) 0.3042(3) 0.08342(15) 0.0634(9) Uani 1 1 d .
C7 C -0.1151(3) 0.1842(3) 0.34473(15) 0.0298(8) Uani 1 1 d .
C8 C -0.2226(3) 0.1356(3) 0.31706(16) 0.0344(9) Uani 1 1 d .
H8 H -0.2679 0.0882 0.3343 0.041 Uiso 1 1 calc R
C9 C -0.2636(3) 0.1550(3) 0.26533(16) 0.0363(9) Uani 1 1 d .
H9 H -0.3368 0.1214 0.2473 0.044 Uiso 1 1 calc R
C10 C -0.1991(3) 0.2228(3) 0.23959(16) 0.0340(9) Uani 1 1 d .
H10 H -0.2286 0.2354 0.2038 0.041 Uiso 1 1 calc R
C11 C -0.0909(3) 0.2738(3) 0.26475(15) 0.0276(8) Uani 1 1 d .
C12 C -0.0248(3) 0.3485(3) 0.23457(16) 0.0343(9) Uani 1 1 d .
H12 H 0.0494 0.3779 0.2589 0.041 Uiso 1 1 calc R
C13 C -0.0093(3) 0.2884(4) 0.17210(16) 0.0481(11) Uani 1 1 d .
H13A H 0.0263 0.2299 0.1749 0.072 Uiso 1 1 calc R
H13B H 0.0366 0.3380 0.1543 0.072 Uiso 1 1 calc R
H13C H -0.0808 0.2590 0.1471 0.072 Uiso 1 1 calc R
C14 C -0.0758(4) 0.4430(4) 0.2315(2) 0.0574(12) Uani 1 1 d .
H14A H -0.1472 0.4167 0.2063 0.086 Uiso 1 1 calc R
H14B H -0.0277 0.4924 0.2147 0.086 Uiso 1 1 calc R
H14C H -0.0853 0.4805 0.2717 0.086 Uiso 1 1 calc R
C15 C -0.0760(3) 0.1671(3) 0.40387(15) 0.0389(9) Uani 1 1 d .
H15 H 0.0054 0.1938 0.4117 0.047 Uiso 1 1 calc R
C16 C -0.1228(5) 0.2350(5) 0.45397(19) 0.0857(19) Uani 1 1 d .
H16A H -0.1071 0.3096 0.4520 0.128 Uiso 1 1 calc R
H16B H -0.0890 0.2312 0.4926 0.128 Uiso 1 1 calc R
H16C H -0.2022 0.2076 0.4494 0.128 Uiso 1 1 calc R
C17 C -0.1002(4) 0.0504(4) 0.4048(2) 0.0556(12) Uani 1 1 d .
H17A H -0.1796 0.0224 0.3992 0.083 Uiso 1 1 calc R
H17B H -0.0677 0.0445 0.4432 0.083 Uiso 1 1 calc R
H17C H -0.0689 0.0090 0.3726 0.083 Uiso 1 1 calc R
C18 C 0.3426(3) 0.2778(3) 0.42480(15) 0.0280(8) Uani 1 1 d .
C19 C 0.3248(3) 0.2732(3) 0.48289(15) 0.0329(8) Uani 1 1 d .
C20 C 0.4024(3) 0.2416(3) 0.51638(17) 0.0416(10) Uani 1 1 d .
H20 H 0.3927 0.2389 0.5558 0.050 Uiso 1 1 calc R
C21 C 0.4932(3) 0.2140(3) 0.49371(18) 0.0414(10) Uani 1 1 d .
H21 H 0.5454 0.1931 0.5176 0.050 Uiso 1 1 calc R
C22 C 0.5080(3) 0.2168(3) 0.43697(18) 0.0391(9) Uani 1 1 d .
H22 H 0.5699 0.1958 0.4215 0.047 Uiso 1 1 calc R
C23 C 0.4346(3) 0.2496(3) 0.40115(16) 0.0324(8) Uani 1 1 d .
C24 C 0.4556(3) 0.2505(3) 0.33837(17) 0.0362(9) Uani 1 1 d .
H24 H 0.3969 0.2790 0.3203 0.043 Uiso 1 1 calc R
C25 C 0.5654(3) 0.3235(4) 0.3377(2) 0.0493(11) Uani 1 1 d .
H25A H 0.5673 0.3966 0.3607 0.074 Uiso 1 1 calc R
H25B H 0.5748 0.3233 0.2965 0.074 Uiso 1 1 calc R
H25C H 0.6247 0.2976 0.3553 0.074 Uiso 1 1 calc R
C26 C 0.4473(3) 0.1358(3) 0.30016(17) 0.0434(10) Uani 1 1 d .
H26A H 0.5034 0.1053 0.3172 0.065 Uiso 1 1 calc R
H26B H 0.4586 0.1374 0.2595 0.065 Uiso 1 1 calc R
H26C H 0.3746 0.0915 0.2995 0.065 Uiso 1 1 calc R
C27 C 0.2251(3) 0.3011(3) 0.50937(16) 0.0388(9) Uani 1 1 d .
H27 H 0.1759 0.3150 0.4776 0.047 Uiso 1 1 calc R
C28 C 0.1612(4) 0.2090(4) 0.52972(19) 0.0558(12) Uani 1 1 d .
H28A H 0.1364 0.1457 0.4956 0.084 Uiso 1 1 calc R
H28B H 0.0975 0.2296 0.5465 0.084 Uiso 1 1 calc R
H28C H 0.2084 0.1924 0.5602 0.084 Uiso 1 1 calc R
C29 C 0.2580(4) 0.4038(4) 0.5614(2) 0.0634(14) Uani 1 1 d .
H29A H 0.1928 0.4182 0.5788 0.095 Uiso 1 1 calc R
H29B H 0.2912 0.4642 0.5466 0.095 Uiso 1 1 calc R
H29C H 0.3109 0.3941 0.5918 0.095 Uiso 1 1 calc R
C30 C 0.1527(3) -0.4866(3) 0.09890(15) 0.0341(8) Uani 1 1 d .
H30A H 0.1244 -0.4715 0.0637 0.041 Uiso 1 1 calc R
H30B H 0.1649 -0.5559 0.0974 0.041 Uiso 1 1 calc R
C31 C 0.1757(3) -0.4099(3) 0.15103(15) 0.0259(7) Uani 1 1 d .
C32 C 0.2213(3) -0.4324(3) 0.20489(15) 0.0291(8) Uani 1 1 d .
H32 H 0.2138 -0.5060 0.2034 0.035 Uiso 1 1 calc R
C33 C 0.2727(3) -0.3624(3) 0.25645(15) 0.0275(8) Uani 1 1 d .
C34 C 0.3225(3) -0.4009(3) 0.30553(17) 0.0405(9) Uani 1 1 d .
H34A H 0.3033 -0.4794 0.2949 0.061 Uiso 1 1 calc R
H34B H 0.2945 -0.3727 0.3425 0.061 Uiso 1 1 calc R
H34C H 0.4023 -0.3757 0.3113 0.061 Uiso 1 1 calc R
C35 C 0.1156(3) -0.2829(3) 0.10318(13) 0.0252(7) Uani 1 1 d .
C36 C 0.0021(3) -0.3183(3) 0.08205(14) 0.0264(7) Uani 1 1 d .
C37 C -0.0353(3) -0.3012(3) 0.02818(15) 0.0334(8) Uani 1 1 d .
H37 H -0.1112 -0.3246 0.0131 0.040 Uiso 1 1 calc R
C38 C 0.0343(3) -0.2513(3) -0.00389(15) 0.0382(9) Uani 1 1 d .
H38 H 0.0066 -0.2410 -0.0406 0.046 Uiso 1 1 calc R
C39 C 0.1447(3) -0.2163(3) 0.01754(15) 0.0355(9) Uani 1 1 d .
H39 H 0.1925 -0.1810 -0.0044 0.043 Uiso 1 1 calc R
C40 C 0.1871(3) -0.2321(3) 0.07107(15) 0.0298(8) Uani 1 1 d .
C41 C 0.3100(3) -0.1983(3) 0.09144(17) 0.0357(9) Uani 1 1 d .
H41 H 0.3239 -0.2076 0.1324 0.043 Uiso 1 1 calc R
C42 C 0.3674(4) -0.2723(4) 0.0503(2) 0.0642(14) Uani 1 1 d .
H42A H 0.3583 -0.2618 0.0102 0.096 Uiso 1 1 calc R
H42B H 0.3350 -0.3471 0.0484 0.096 Uiso 1 1 calc R
H42C H 0.4455 -0.2554 0.0658 0.096 Uiso 1 1 calc R
C43 C 0.3560(3) -0.0823(4) 0.0945(2) 0.0541(12) Uani 1 1 d .
H43A H 0.3419 -0.0707 0.0549 0.081 Uiso 1 1 calc R
H43B H 0.4351 -0.0642 0.1077 0.081 Uiso 1 1 calc R
H43C H 0.3208 -0.0366 0.1227 0.081 Uiso 1 1 calc R
C44 C -0.0788(3) -0.3749(3) 0.11534(15) 0.0300(8) Uani 1 1 d .
H44 H -0.0367 -0.3836 0.1514 0.036 Uiso 1 1 calc R
C45 C -0.1388(3) -0.4862(3) 0.07708(17) 0.0425(10) Uani 1 1 d .
H45A H -0.1829 -0.4794 0.0421 0.064 Uiso 1 1 calc R
H45B H -0.1867 -0.5222 0.1005 0.064 Uiso 1 1 calc R
H45C H -0.0853 -0.5284 0.0641 0.064 Uiso 1 1 calc R
C46 C -0.1602(3) -0.3071(3) 0.13596(17) 0.0415(10) Uani 1 1 d .
H46A H -0.1205 -0.2380 0.1627 0.062 Uiso 1 1 calc R
H46B H -0.2118 -0.3445 0.1571 0.062 Uiso 1 1 calc R
H46C H -0.2004 -0.2951 0.1013 0.062 Uiso 1 1 calc R
C47 C 0.3707(3) -0.1796(3) 0.30880(14) 0.0252(7) Uani 1 1 d .
C48 C 0.4775(3) -0.1764(3) 0.29487(16) 0.0321(8) Uani 1 1 d .
C49 C 0.5654(3) -0.1163(3) 0.33849(17) 0.0388(9) Uani 1 1 d .
H49 H 0.6382 -0.1150 0.3304 0.047 Uiso 1 1 calc R
C50 C 0.5482(3) -0.0589(3) 0.39296(17) 0.0389(9) Uani 1 1 d .
H50 H 0.6089 -0.0193 0.4223 0.047 Uiso 1 1 calc R
C51 C 0.4438(3) -0.0588(3) 0.40499(16) 0.0353(9) Uani 1 1 d .
H51 H 0.4331 -0.0166 0.4422 0.042 Uiso 1 1 calc R
C52 C 0.3529(3) -0.1193(3) 0.36395(15) 0.0278(8) Uani 1 1 d .
C53 C 0.2381(3) -0.1177(3) 0.37871(15) 0.0354(9) Uani 1 1 d .
H53 H 0.1945 -0.1159 0.3412 0.042 Uiso 1 1 calc R
C54 C 0.1825(4) -0.2205(4) 0.3927(2) 0.0564(12) Uani 1 1 d .
H54A H 0.1794 -0.2818 0.3587 0.085 Uiso 1 1 calc R
H54B H 0.1080 -0.2167 0.4005 0.085 Uiso 1 1 calc R
H54C H 0.2243 -0.2291 0.4279 0.085 Uiso 1 1 calc R
C55 C 0.2283(4) -0.0205(4) 0.4251(2) 0.0604(13) Uani 1 1 d .
H55A H 0.2626 -0.0221 0.4641 0.091 Uiso 1 1 calc R
H55B H 0.1508 -0.0203 0.4264 0.091 Uiso 1 1 calc R
H55C H 0.2653 0.0442 0.4152 0.091 Uiso 1 1 calc R
C56 C 0.5012(3) -0.2304(3) 0.23405(17) 0.0439(10) Uani 1 1 d .
H56 H 0.4294 -0.2678 0.2087 0.053 Uiso 1 1 calc R
C57 C 0.5572(4) -0.1461(5) 0.2055(2) 0.0785(18) Uani 1 1 d .
H57A H 0.6316 -0.1140 0.2266 0.118 Uiso 1 1 calc R
H57B H 0.5156 -0.0903 0.2079 0.118 Uiso 1 1 calc R
H57C H 0.5603 -0.1797 0.1636 0.118 Uiso 1 1 calc R
C58 C 0.5686(5) -0.3137(5) 0.2347(3) 0.089(2) Uani 1 1 d .
H58A H 0.6397 -0.2793 0.2594 0.134 Uiso 1 1 calc R
H58B H 0.5798 -0.3460 0.1940 0.134 Uiso 1 1 calc R
H58C H 0.5297 -0.3694 0.2513 0.134 Uiso 1 1 calc R
C59 C 0.2460(3) 0.2288(3) 0.22489(14) 0.0250(7) Uani 1 1 d .
C60 C 0.3110(4) 0.2975(3) 0.19232(19) 0.0493(11) Uani 1 1 d .
H60A H 0.3510 0.2547 0.1657 0.074 Uiso 1 1 calc R
H60B H 0.3631 0.3571 0.2210 0.074 Uiso 1 1 calc R
H60C H 0.2616 0.3258 0.1689 0.074 Uiso 1 1 calc R
C61 C -0.0048(3) -0.1967(3) 0.27894(14) 0.0263(8) Uani 1 1 d .
C62 C -0.0934(3) -0.2626(3) 0.30218(18) 0.0414(10) Uani 1 1 d .
H62A H -0.1402 -0.2170 0.3210 0.062 Uiso 1 1 calc R
H62B H -0.0603 -0.2931 0.3316 0.062 Uiso 1 1 calc R
H62C H -0.1376 -0.3205 0.2692 0.062 Uiso 1 1 calc R
C63 C -0.1028(3) -0.0016(3) 0.18872(15) 0.0296(8) Uani 1 1 d .
H63 H -0.1209 0.0137 0.2280 0.036 Uiso 1 1 calc R
C64 C -0.1851(3) -0.0235(3) 0.14201(15) 0.0308(8) Uani 1 1 d .
H64 H -0.2579 -0.0227 0.1495 0.037 Uiso 1 1 calc R
C65 C -0.1624(3) -0.0470(3) 0.08329(14) 0.0275(8) Uani 1 1 d .
C66 C -0.0516(3) -0.0401(3) 0.07649(14) 0.0292(8) Uani 1 1 d .
H66 H -0.0300 -0.0495 0.0380 0.035 Uiso 1 1 calc R
C67 C 0.0252(3) -0.0197(3) 0.12587(15) 0.0287(8) Uani 1 1 d .
H67 H 0.0990 -0.0191 0.1200 0.034 Uiso 1 1 calc R
C68 C -0.3569(3) -0.0949(5) 0.04286(19) 0.0636(15) Uani 1 1 d .
H68A H -0.3721 -0.1475 0.0660 0.095 Uiso 1 1 calc R
H68B H -0.4026 -0.1223 0.0038 0.095 Uiso 1 1 calc R
H68C H -0.3732 -0.0274 0.0641 0.095 Uiso 1 1 calc R
C69 C -0.2170(3) -0.1055(4) -0.02478(15) 0.0427(10) Uani 1 1 d .
H69A H -0.1703 -0.0433 -0.0328 0.064 Uiso 1 1 calc R
H69B H -0.2849 -0.1290 -0.0531 0.064 Uiso 1 1 calc R
H69C H -0.1785 -0.1639 -0.0291 0.064 Uiso 1 1 calc R
C70 C 0.4907(7) 0.4086(5) 0.0830(3) 0.110(3) Uani 1 1 d .
H70A H 0.5621 0.4414 0.0732 0.131 Uiso 1 1 calc R
H70B H 0.4827 0.4500 0.1231 0.131 Uiso 1 1 calc R
C71 C 0.4006(7) 0.4137(7) 0.0385(5) 0.156(4) Uani 1 1 d .
H71A H 0.4140 0.3811 -0.0017 0.233 Uiso 1 1 calc R
H71B H 0.3982 0.4887 0.0423 0.233 Uiso 1 1 calc R
H71C H 0.3306 0.3746 0.0457 0.233 Uiso 1 1 calc R
C72 C 0.5751(5) 0.2883(5) 0.1211(3) 0.091(2) Uani 1 1 d .
H72A H 0.5736 0.3262 0.1630 0.109 Uiso 1 1 calc R
H72B H 0.6465 0.3175 0.1099 0.109 Uiso 1 1 calc R
C73 C 0.5615(6) 0.1731(6) 0.1149(3) 0.118(3) Uani 1 1 d .
H73A H 0.4913 0.1450 0.1268 0.177 Uiso 1 1 calc R
H73B H 0.6212 0.1613 0.1406 0.177 Uiso 1 1 calc R
H73C H 0.5630 0.1361 0.0734 0.177 Uiso 1 1 calc R

loop_
_atom_site_aniso_label
_atom_site_aniso_U_11
_atom_site_aniso_U_22
_atom_site_aniso_U_33
_atom_site_aniso_U_23
_atom_site_aniso_U_13
_atom_site_aniso_U_12
Zn1 0.0221(2) 0.0228(2) 0.0227(2) 0.00026(16) 0.00155(15) 0.00481(16)
Si1 0.0199(4) 0.0233(5) 0.0203(4) 0.0018(4) 0.0028(3) 0.0053(4)
O1 0.0249(11) 0.0261(13) 0.0224(11) 0.0012(10) 0.0032(9) 0.0065(10)
N1 0.0198(13) 0.0254(16) 0.0221(14) -0.0033(12) 0.0022(11) 0.0059(11)
C1 0.040(2) 0.043(3) 0.055(3) -0.015(2) -0.0024(19) 0.018(2)
Si2 0.0200(4) 0.0209(5) 0.0210(4) 0.0023(4) 0.0049(3) 0.0035(4)
O2 0.0304(12) 0.0243(13) 0.0234(12) 0.0047(10) 0.0083(10) 0.0079(10)
N2 0.0239(14) 0.0258(17) 0.0261(14) 0.0011(12) -0.0003(11) 0.0059(12)
C2 0.0349(19) 0.027(2) 0.0265(18) -0.0022(15) 0.0032(15) 0.0102(16)
O3 0.0281(12) 0.0235(14) 0.0285(12) 0.0000(10) 0.0063(10) 0.0038(10)
N3 0.0206(13) 0.0221(15) 0.0205(13) 0.0015(11) 0.0033(11) 0.0019(11)
C3 0.0334(19) 0.0208(19) 0.0297(18) -0.0004(15) 0.0015(15) 0.0047(15)
O4 0.0203(11) 0.0305(14) 0.0237(11) 0.0051(10) 0.0061(9) 0.0082(10)
N4 0.0226(13) 0.0245(16) 0.0228(14) 0.0028(12) 0.0029(11) 0.0036(12)
C4 0.0296(18) 0.0224(19) 0.0294(18) 0.0070(15) 0.0009(14) 0.0027(15)
O5 0.0241(11) 0.0267(14) 0.0276(12) 0.0030(10) 0.0082(10) 0.0034(10)
N5 0.0216(14) 0.0261(16) 0.0260(15) 0.0030(12) 0.0020(11) 0.0047(12)
C5 0.036(2) 0.029(2) 0.063(3) 0.0025(19) -0.0174(19) 0.0033(17)
O6 0.0276(12) 0.0275(15) 0.0350(13) 0.0041(11) 0.0097(10) 0.0065(10)
N6 0.0221(15) 0.057(2) 0.0282(16) 0.0065(15) -0.0007(12) 0.0041(14)
C6 0.0219(16) 0.0261(19) 0.0245(17) -0.0021(14) 0.0048(13) 0.0062(14)
O7 0.069(2) 0.053(2) 0.064(2) 0.0127(17) 0.0203(17) 0.0024(17)
C7 0.0261(17) 0.035(2) 0.0277(18) 0.0027(16) 0.0099(14) 0.0094(15)
C8 0.0235(17) 0.042(2) 0.035(2) 0.0040(17) 0.0109(15) 0.0056(16)
C9 0.0209(17) 0.042(2) 0.040(2) 0.0009(18) 0.0064(16) 0.0052(16)
C10 0.0306(19) 0.035(2) 0.035(2) 0.0039(17) -0.0016(16) 0.0117(16)
C11 0.0243(17) 0.026(2) 0.0313(18) 0.0038(15) 0.0029(14) 0.0094(14)
C12 0.0339(19) 0.035(2) 0.0333(19) 0.0137(17) -0.0047(16) 0.0053(17)
C13 0.044(2) 0.061(3) 0.029(2) 0.009(2) 0.0012(17) -0.006(2)
C14 0.057(3) 0.043(3) 0.077(3) 0.032(2) -0.004(2) 0.009(2)
C15 0.037(2) 0.050(3) 0.0283(19) 0.0109(18) 0.0115(16) 0.0049(18)
C16 0.135(5) 0.106(5) 0.027(2) 0.012(3) 0.027(3) 0.054(4)
C17 0.057(3) 0.060(3) 0.051(3) 0.025(2) 0.005(2) 0.005(2)
C18 0.0244(17) 0.0233(19) 0.0307(18) 0.0003(15) -0.0046(14) 0.0049(14)
C19 0.038(2) 0.025(2) 0.0300(19) 0.0018(15) -0.0024(16) 0.0046(16)
C20 0.056(2) 0.031(2) 0.030(2) 0.0023(17) -0.0092(18) 0.0061(19)
C21 0.043(2) 0.029(2) 0.046(2) 0.0049(18) -0.0138(18) 0.0073(18)
C22 0.033(2) 0.031(2) 0.048(2) 0.0022(18) -0.0054(17) 0.0097(17)
C23 0.0251(17) 0.029(2) 0.039(2) 0.0045(16) -0.0040(15) 0.0046(15)
C24 0.0250(18) 0.041(2) 0.044(2) 0.0110(18) 0.0070(16) 0.0110(16)
C25 0.039(2) 0.045(3) 0.063(3) 0.011(2) 0.014(2) 0.0076(19)
C26 0.0297(19) 0.053(3) 0.041(2) 0.0013(19) 0.0038(17) 0.0087(18)
C27 0.048(2) 0.041(2) 0.0268(19) 0.0055(17) 0.0054(17) 0.0129(19)
C28 0.065(3) 0.065(3) 0.045(2) 0.018(2) 0.023(2) 0.020(2)
C29 0.074(3) 0.057(3) 0.051(3) -0.011(2) 0.008(2) 0.025(3)
C30 0.040(2) 0.028(2) 0.0312(19) 0.0015(16) 0.0042(16) 0.0096(16)
C31 0.0234(16) 0.0231(19) 0.0315(18) 0.0058(15) 0.0090(14) 0.0056(14)
C32 0.0317(18) 0.0190(19) 0.0360(19) 0.0054(15) 0.0052(15) 0.0069(15)
C33 0.0231(16) 0.024(2) 0.0365(19) 0.0086(16) 0.0064(14) 0.0073(14)
C34 0.048(2) 0.031(2) 0.040(2) 0.0084(18) -0.0034(18) 0.0091(18)
C35 0.0308(18) 0.0215(19) 0.0193(16) -0.0005(14) 0.0035(14) 0.0039(14)
C36 0.0295(17) 0.0207(19) 0.0224(17) -0.0034(14) 0.0022(14) 0.0026(14)
C37 0.0366(19) 0.031(2) 0.0261(18) -0.0019(16) -0.0012(15) 0.0076(16)
C38 0.055(2) 0.037(2) 0.0214(18) 0.0025(16) 0.0030(17) 0.0135(19)
C39 0.050(2) 0.032(2) 0.0261(18) 0.0060(16) 0.0144(17) 0.0092(18)
C40 0.0355(19) 0.025(2) 0.0286(18) 0.0026(15) 0.0101(15) 0.0086(15)
C41 0.0326(19) 0.037(2) 0.039(2) 0.0118(17) 0.0145(16) 0.0058(17)
C42 0.041(2) 0.055(3) 0.093(4) 0.004(3) 0.027(2) 0.014(2)
C43 0.041(2) 0.046(3) 0.071(3) 0.014(2) 0.010(2) 0.000(2)
C44 0.0272(17) 0.029(2) 0.0282(18) 0.0017(15) 0.0009(14) 0.0013(15)
C45 0.039(2) 0.039(2) 0.040(2) 0.0035(18) 0.0013(17) -0.0041(18)
C46 0.037(2) 0.049(3) 0.038(2) 0.0068(19) 0.0060(17) 0.0115(19)
C47 0.0238(16) 0.0241(19) 0.0247(17) 0.0059(14) -0.0012(13) 0.0017(14)
C48 0.0271(18) 0.030(2) 0.036(2) 0.0087(16) -0.0002(15) 0.0020(15)
C49 0.0243(18) 0.041(2) 0.046(2) 0.0109(19) -0.0023(16) 0.0003(16)
C50 0.034(2) 0.037(2) 0.037(2) 0.0092(18) -0.0124(17) -0.0034(17)
C51 0.042(2) 0.032(2) 0.0268(18) 0.0058(16) -0.0048(16) 0.0034(17)
C52 0.0325(18) 0.0216(19) 0.0276(18) 0.0067(15) 0.0008(15) 0.0038(15)
C53 0.0348(19) 0.043(2) 0.0239(18) 0.0022(16) 0.0027(15) 0.0066(17)
C54 0.064(3) 0.064(3) 0.048(3) 0.019(2) 0.018(2) 0.021(2)
C55 0.062(3) 0.053(3) 0.061(3) -0.003(2) 0.014(2) 0.021(2)
C56 0.0262(19) 0.054(3) 0.042(2) 0.000(2) 0.0067(17) 0.0007(18)
C57 0.063(3) 0.107(5) 0.045(3) 0.015(3) 0.014(2) -0.022(3)
C58 0.068(3) 0.111(5) 0.081(4) -0.011(3) 0.017(3) 0.047(4)
C59 0.0224(16) 0.033(2) 0.0228(17) 0.0102(15) 0.0054(13) 0.0097(15)
C60 0.072(3) 0.034(2) 0.047(2) 0.0120(19) 0.034(2) 0.012(2)
C61 0.0216(16) 0.033(2) 0.0206(17) 0.0014(15) 0.0015(13) 0.0042(15)
C62 0.038(2) 0.043(3) 0.047(2) 0.0129(19) 0.0230(18) 0.0102(18)
C63 0.0256(17) 0.034(2) 0.0269(18) 0.0008(15) 0.0074(14) 0.0083(15)
C64 0.0227(17) 0.037(2) 0.0305(19) 0.0056(16) 0.0053(14) 0.0047(15)
C65 0.0262(17) 0.028(2) 0.0269(17) 0.0067(15) 0.0011(14) 0.0064(15)
C66 0.0263(17) 0.036(2) 0.0204(16) 0.0010(15) 0.0039(14) 0.0034(15)
C67 0.0206(16) 0.031(2) 0.0309(19) 0.0026(15) 0.0050(14) 0.0034(14)
C68 0.0223(19) 0.121(5) 0.039(2) 0.012(3) -0.0008(17) 0.011(2)
C69 0.033(2) 0.061(3) 0.0269(19) 0.0046(19) -0.0040(16) 0.0071(19)
C70 0.147(7) 0.057(4) 0.136(6) 0.028(4) 0.084(6) 0.020(4)
C71 0.122(6) 0.125(7) 0.309(13) 0.145(8) 0.119(8) 0.091(6)
C72 0.076(4) 0.103(5) 0.062(3) 0.012(3) -0.018(3) -0.028(4)
C73 0.109(5) 0.087(5) 0.137(6) 0.049(5) -0.075(5) -0.010(4)

loop_
_atom_type_symbol
_atom_type_description
_atom_type_scat_dispersion_real
_atom_type_scat_dispersion_imag
_atom_type_scat_source
C C 0.0033 0.0016 'International Tables Vol C Tables 4.2.6.8 and 6.1.1.4'
H H 0.0000 0.0000 'International Tables Vol C Tables 4.2.6.8 and 6.1.1.4'
N N 0.0061 0.0033 'International Tables Vol C Tables 4.2.6.8 and 6.1.1.4'
O O 0.0106 0.0060 'International Tables Vol C Tables 4.2.6.8 and 6.1.1.4'
Si Si 0.0817 0.0704 'International Tables Vol C Tables 4.2.6.8 and 6.1.1.4'
Zn Zn 0.2839 1.4301 'International Tables Vol C Tables 4.2.6.8 and 6.1.1.4'

loop_
_geom_angle_atom_site_label_1
_geom_angle_atom_site_label_2
_geom_angle_atom_site_label_3
_geom_angle
O1 Zn1 O4 130.77(9)
O1 Zn1 N5 120.19(10)
O4 Zn1 N5 109.02(10)
O1 Zn1 O6 93.17(9)
O4 Zn1 O6 90.17(9)
N5 Zn1 O6 87.56(10)
O1 Zn1 O3 89.37(9)
O4 Zn1 O3 93.14(9)
N5 Zn1 O3 85.49(10)
O6 Zn1 O3 172.96(8)
O1 Si1 N2 117.34(13)
O1 Si1 O2 110.95(12)
N2 Si1 O2 103.55(13)
O1 Si1 N1 116.23(13)
N2 Si1 N1 103.36(13)
O2 Si1 N1 103.83(12)
Si1 O1 Zn1 130.95(14)
C2 N1 C6 116.8(3)
C2 N1 Si1 122.9(2)
C6 N1 Si1 120.2(2)
O4 Si2 O5 112.81(12)
O4 Si2 N4 116.13(13)
O5 Si2 N4 103.84(13)
O4 Si2 N3 116.14(13)
O5 Si2 N3 102.57(12)
N4 Si2 N3 103.70(13)
C59 O2 Si1 130.0(2)
C4 N2 C18 116.2(3)
C4 N2 Si1 117.6(2)
C18 N2 Si1 125.9(2)
C1 C2 N1 123.4(3)
C1 C2 C3 120.2(3)
N1 C2 C3 116.5(3)
C59 O3 Zn1 127.4(2)
C31 N3 C35 116.5(3)
C31 N3 Si2 121.1(2)
C35 N3 Si2 122.2(2)
C4 C3 C2 128.1(3)
Si2 O4 Zn1 131.21(13)
C33 N4 C47 117.2(3)
C33 N4 Si2 116.6(2)
C47 N4 Si2 126.2(2)
C3 C4 N2 121.6(3)
C3 C4 C5 121.0(3)
N2 C4 C5 117.4(3)
C61 O5 Si2 130.7(2)
C67 N5 C63 116.6(3)
C67 N5 Zn1 119.1(2)
C63 N5 Zn1 124.0(2)
C61 O6 Zn1 129.9(2)
C65 N6 C69 121.1(3)
C65 N6 C68 120.5(3)
C69 N6 C68 117.8(3)
C7 C6 C11 122.0(3)
C7 C6 N1 119.7(3)
C11 C6 N1 118.2(3)
C70 O7 C72 116.3(5)
C6 C7 C8 117.8(3)
C6 C7 C15 122.7(3)
C8 C7 C15 119.4(3)
C9 C8 C7 121.2(3)
C10 C9 C8 120.2(3)
C9 C10 C11 121.6(3)
C10 C11 C6 117.2(3)
C10 C11 C12 118.9(3)
C6 C11 C12 123.9(3)
C11 C12 C14 112.0(3)
C11 C12 C13 111.2(3)
C14 C12 C13 110.4(3)
C7 C15 C17 113.7(3)
C7 C15 C16 110.1(3)
C17 C15 C16 111.1(4)
C23 C18 C19 121.3(3)
C23 C18 N2 119.8(3)
C19 C18 N2 118.7(3)
C20 C19 C18 117.7(3)
C20 C19 C27 119.7(3)
C18 C19 C27 122.6(3)
C21 C20 C19 121.6(4)
C22 C21 C20 120.0(4)
C21 C22 C23 121.6(4)
C22 C23 C18 117.8(3)
C22 C23 C24 118.9(3)
C18 C23 C24 123.2(3)
C23 C24 C25 112.2(3)
C23 C24 C26 110.5(3)
C25 C24 C26 111.1(3)
C19 C27 C28 111.6(3)
C19 C27 C29 111.1(3)
C28 C27 C29 110.4(3)
C30 C31 N3 123.2(3)
C30 C31 C32 120.1(3)
N3 C31 C32 116.6(3)
C33 C32 C31 128.4(3)
C32 C33 N4 121.5(3)
C32 C33 C34 120.6(3)
N4 C33 C34 117.9(3)
C40 C35 C36 120.9(3)
C40 C35 N3 119.0(3)
C36 C35 N3 119.9(3)
C37 C36 C35 117.7(3)
C37 C36 C44 119.6(3)
C35 C36 C44 122.8(3)
C38 C37 C36 121.9(3)
C37 C38 C39 119.8(3)
C38 C39 C40 120.8(3)
C39 C40 C35 118.9(3)
C39 C40 C41 119.3(3)
C35 C40 C41 121.8(3)
C43 C41 C40 112.4(3)
C43 C41 C42 111.2(3)
C40 C41 C42 109.5(3)
C36 C44 C46 110.4(3)
C36 C44 C45 111.4(3)
C46 C44 C45 110.7(3)
C52 C47 C48 120.7(3)
C52 C47 N4 120.5(3)
C48 C47 N4 118.7(3)
C49 C48 C47 118.2(3)
C49 C48 C56 118.7(3)
C47 C48 C56 123.0(3)
C50 C49 C48 121.1(3)
C51 C50 C49 120.1(3)
C50 C51 C52 121.5(3)
C51 C52 C47 118.2(3)
C51 C52 C53 120.3(3)
C47 C52 C53 121.5(3)
C55 C53 C52 115.4(3)
C55 C53 C54 111.3(3)
C52 C53 C54 112.5(3)
C48 C56 C58 113.9(4)
C48 C56 C57 109.7(4)
C58 C56 C57 110.4(4)
O3 C59 O2 124.8(3)
O3 C59 C60 122.3(3)
O2 C59 C60 112.9(3)
O6 C61 O5 124.8(3)
O6 C61 C62 122.5(3)
O5 C61 C62 112.8(3)
N5 C63 C64 123.4(3)
C63 C64 C65 120.3(3)
N6 C65 C64 122.6(3)
N6 C65 C66 121.5(3)
C64 C65 C66 116.0(3)
C67 C66 C65 119.6(3)
N5 C67 C66 123.9(3)
O7 C70 C71 110.9(6)
O7 C72 C73 108.9(4)

loop_
_geom_bond_atom_site_label_1
_geom_bond_atom_site_label_2
_geom_bond_distance
Zn1 O1 1.896(2)
Zn1 O4 1.913(2)
Zn1 N5 2.045(3)
Zn1 O6 2.270(2)
Zn1 O3 2.279(2)
Si1 O1 1.553(2)
Si1 N2 1.721(3)
Si1 O2 1.723(2)
Si1 N1 1.727(3)
N1 C2 1.413(4)
N1 C6 1.452(4)
C1 C2 1.341(5)
Si2 O4 1.550(2)
Si2 O5 1.714(2)
Si2 N4 1.728(3)
Si2 N3 1.730(3)
O2 C59 1.331(4)
N2 C4 1.417(4)
N2 C18 1.452(4)
C2 C3 1.454(5)
O3 C59 1.216(4)
N3 C31 1.415(4)
N3 C35 1.444(4)
C3 C4 1.344(5)
N4 C33 1.417(4)
N4 C47 1.445(4)
C4 C5 1.493(5)
O5 C61 1.323(4)
N5 C67 1.341(4)
N5 C63 1.346(4)
O6 C61 1.204(4)
N6 C65 1.369(4)
N6 C69 1.442(4)
N6 C68 1.445(5)
C6 C7 1.397(5)
C6 C11 1.410(5)
O7 C70 1.376(7)
O7 C72 1.420(7)
C7 C8 1.400(5)
C7 C15 1.511(5)
C8 C9 1.375(5)
C9 C10 1.373(5)
C10 C11 1.399(5)
C11 C12 1.511(5)
C12 C14 1.527(5)
C12 C13 1.534(5)
C15 C17 1.517(6)
C15 C16 1.533(6)
C18 C23 1.404(5)
C18 C19 1.410(5)
C19 C20 1.388(5)
C19 C27 1.519(5)
C20 C21 1.379(6)
C21 C22 1.365(6)
C22 C23 1.394(5)
C23 C24 1.518(5)
C24 C25 1.524(5)
C24 C26 1.539(5)
C27 C28 1.521(6)
C27 C29 1.542(5)
C30 C31 1.349(5)
C31 C32 1.458(5)
C32 C33 1.345(5)
C33 C34 1.501(5)
C35 C40 1.397(5)
C35 C36 1.414(5)
C36 C37 1.392(5)
C36 C44 1.525(5)
C37 C38 1.376(5)
C38 C39 1.380(5)
C39 C40 1.396(5)
C40 C41 1.521(5)
C41 C43 1.509(6)
C41 C42 1.535(5)
C44 C46 1.526(5)
C44 C45 1.528(5)
C47 C52 1.405(5)
C47 C48 1.407(5)
C48 C49 1.397(5)
C48 C56 1.513(5)
C49 C50 1.375(5)
C50 C51 1.370(5)
C51 C52 1.392(5)
C52 C53 1.519(5)
C53 C55 1.501(5)
C53 C54 1.523(6)
C56 C58 1.519(7)
C56 C57 1.522(7)
C59 C60 1.492(5)
C61 C62 1.500(5)
C63 C64 1.370(5)
C64 C65 1.401(5)
C65 C66 1.406(4)
C66 C67 1.375(5)
C70 C71 1.493(11)
C72 C73 1.467(9)
